data_8105562
loop_
_publ_author_name
'Pang, Haixia'
'Zou, Xiaoqing'
'Xu, Baoming'
'Zhang, Hong'

_publ_section_title
;
 Crystal structure of
 aqua-bis(1,5-dimethyl-2-phenyl-4-(((E)-4-pyridylmethylene)amino)pyrazolidin-3-one-\kN)-(nitrato-\kO)-(nitrato-\k2
 O,O&#x2032;)zinc(II), C34H34N10O9Zn
;
_journal_issue 1
_journal_name_full 'Zeitschrift f\"ur Kristallographie - New Crystal Structures'
_journal_page_first 121
_journal_page_last 123
_journal_paper_doi 10.1515/ncrs-2018-0221
_journal_volume 234
_journal_year 2018
_chemical_formula_moiety 'C34 H34 N10 O9 Zn'
_chemical_formula_sum 'C34 H34 N10 O9 Zn'
_chemical_formula_weight 792.08
_space_group_crystal_system triclinic
_space_group_IT_number 2
_space_group_name_Hall '-P 1'
_space_group_name_H-M_alt 'P -1'
_atom_sites_solution_hydrogens mixed
_cell_angle_alpha 88.032(2)
_cell_angle_beta 75.277(2)
_cell_angle_gamma 72.888(2)
_cell_formula_units_Z 2
_cell_length_a 10.1188(13)
_cell_length_b 12.9297(16)
_cell_length_c 15.0668(19)
_cell_measurement_reflns_used 2980
_cell_measurement_temperature 298(2)
_cell_measurement_theta_max 26.20
_cell_measurement_theta_min 2.52
_cell_volume 1820.4(4)
_computing_cell_refinement 'Bruker SAINT'
_computing_data_collection 'Bruker APEX2 [2]'
_computing_data_reduction 'Bruker SAINT'
_computing_molecular_graphics 'Bruker SHELXTL'
_computing_publication_material 'Bruker SHELXTL'
_computing_structure_refinement 'SHELXL-2014/7 (Sheldrick, 2014) [4]'
_computing_structure_solution 'SHELXS-97 (Sheldrick, 2008) [3]'
_diffrn_ambient_temperature 298(2)
_diffrn_measured_fraction_theta_full 0.993
_diffrn_measured_fraction_theta_max 0.993
_diffrn_measurement_device_type 'Bruker APEX-II CCD'
_diffrn_measurement_method '\f and \w scans'
_diffrn_radiation_type MoK\a
_diffrn_radiation_wavelength 0.71073
_diffrn_reflns_av_R_equivalents 0.0301
_diffrn_reflns_av_unetI/netI 0.0553
_diffrn_reflns_Laue_measured_fraction_full 0.993
_diffrn_reflns_Laue_measured_fraction_max 0.993
_diffrn_reflns_limit_h_max 12
_diffrn_reflns_limit_h_min -12
_diffrn_reflns_limit_k_max 15
_diffrn_reflns_limit_k_min -13
_diffrn_reflns_limit_l_max 17
_diffrn_reflns_limit_l_min -17
_diffrn_reflns_number 12229
_diffrn_reflns_point_group_measured_fraction_full 0.993
_diffrn_reflns_point_group_measured_fraction_max 0.993
_diffrn_reflns_theta_full 24.999
_diffrn_reflns_theta_max 24.999
_diffrn_reflns_theta_min 1.649
_exptl_absorpt_coefficient_mu 0.743
_exptl_crystal_colour red
_exptl_crystal_density_diffrn 1.445
_exptl_crystal_description block
_exptl_crystal_F_000 820
_exptl_crystal_size_max 0.200
_exptl_crystal_size_mid 0.100
_exptl_crystal_size_min 0.100
_refine_diff_density_max 0.474
_refine_diff_density_min -0.277
_refine_diff_density_rms 0.061
_refine_ls_extinction_coef .
_refine_ls_extinction_method none
_refine_ls_goodness_of_fit_ref 1.147
_refine_ls_hydrogen_treatment mixed
_refine_ls_matrix_type full
_refine_ls_number_parameters 497
_refine_ls_number_reflns 6347
_refine_ls_number_restraints 3
_refine_ls_restrained_S_all 1.147
_refine_ls_R_factor_all 0.0786
_refine_ls_R_factor_gt 0.0668
_refine_ls_shift/su_max 0.007
_refine_ls_shift/su_mean 0.000
_refine_ls_structure_factor_coef Fsqd
_refine_ls_weighting_details 'w=1/[\s^2^(Fo^2^)+(0.0457P)^2^+1.4282P] where P=(Fo^2^+2Fc^2^)/3'
_refine_ls_weighting_scheme calc
_refine_ls_wR_factor_gt 0.1339
_refine_ls_wR_factor_ref 0.1406
_reflns_Friedel_coverage 0.000
_reflns_Friedel_fraction_full .
_reflns_Friedel_fraction_max .
_reflns_number_gt 5411
_reflns_number_total 6347
_reflns_threshold_expression 'I > 2\s(I)'
_cod_data_source_file suppl_ncrs-2018-0221_suppl.cif
_cod_data_source_block 1
_cod_database_code 8105562
_shelx_space_group_comment
;
The symmetry employed for this shelxl refinement is uniquely defined
by the following loop, which should always be used as a source of
symmetry information in preference to the above space-group names.
They are only intended as comments.
;
_shelx_estimated_absorpt_t_min 0.866
_shelx_estimated_absorpt_t_max 0.929

loop_
_space_group_symop_operation_xyz
'x, y, z'
'-x, -y, -z'

loop_
_atom_site_label
_atom_site_type_symbol
_atom_site_fract_x
_atom_site_fract_y
_atom_site_fract_z
_atom_site_U_iso_or_equiv
_atom_site_adp_type
_atom_site_occupancy
_atom_site_site_symmetry_order
_atom_site_calc_flag
_atom_site_refinement_flags_posn
_atom_site_refinement_flags_adp
_atom_site_refinement_flags_occupancy
_atom_site_disorder_assembly
_atom_site_disorder_group
Zn1 Zn -0.10264(5) 0.71736(4) 0.73691(3) 0.03891(16) Uani 1 1 d . . . . .
C1 C -0.0259(5) 0.5006(4) 0.6367(3) 0.0519(12) Uani 1 1 d . . . . .
H1 H -0.1192 0.5276 0.6310 0.062 Uiso 1 1 calc R U . . .
C2 C 0.0605(5) 0.4063(4) 0.5879(3) 0.0537(12) Uani 1 1 d . . . . .
H2 H 0.0257 0.3717 0.5499 0.064 Uiso 1 1 calc R U . . .
C3 C 0.1984(4) 0.3637(3) 0.5957(3) 0.0426(10) Uani 1 1 d . . . . .
C4 C 0.2410(5) 0.4167(4) 0.6565(3) 0.0542(12) Uani 1 1 d . . . . .
H4 H 0.3316 0.3890 0.6664 0.065 Uiso 1 1 calc R U . . .
C5 C 0.1487(5) 0.5101(4) 0.7017(3) 0.0530(12) Uani 1 1 d . . . . .
H5 H 0.1795 0.5445 0.7422 0.064 Uiso 1 1 calc R U . . .
C6 C 0.2986(5) 0.2711(3) 0.5369(3) 0.0466(11) Uani 1 1 d . . . . .
H6 H 0.2753 0.2494 0.4862 0.056 Uiso 1 1 calc R U . . .
C7 C 0.5181(4) 0.1410(3) 0.4933(3) 0.0417(10) Uani 1 1 d . . . . .
C8 C 0.6419(5) 0.0753(4) 0.5117(3) 0.0456(10) Uani 1 1 d . . . . .
C9 C 0.5237(5) 0.1171(3) 0.4004(3) 0.0471(11) Uani 1 1 d . . . . .
C10 C 0.6843(5) 0.0688(4) 0.5997(3) 0.0653(14) Uani 1 1 d . . . . .
H10A H 0.6833 0.0001 0.6257 0.098 Uiso 1 1 calc R U . . .
H10B H 0.6182 0.1260 0.6417 0.098 Uiso 1 1 calc R U . . .
H10C H 0.7788 0.0760 0.5885 0.098 Uiso 1 1 calc R U . . .
C11 C 0.8674(5) -0.0558(4) 0.4213(4) 0.0670(14) Uani 1 1 d . . . . .
H11A H 0.9325 -0.0163 0.3922 0.101 Uiso 1 1 calc R U . . .
H11B H 0.8800 -0.1169 0.3823 0.101 Uiso 1 1 calc R U . . .
H11C H 0.8862 -0.0805 0.4789 0.101 Uiso 1 1 calc R U . . .
C12 C 0.7169(4) 0.0032(4) 0.2737(3) 0.0456(10) Uani 1 1 d . . . . .
C13 C 0.7538(5) 0.0762(4) 0.2115(4) 0.0687(15) Uani 1 1 d . . . . .
H13 H 0.7403 0.1470 0.2308 0.082 Uiso 1 1 calc R U . . .
C14 C 0.8111(7) 0.0440(6) 0.1197(4) 0.0887(19) Uani 1 1 d . . . . .
H14 H 0.8358 0.0933 0.0772 0.106 Uiso 1 1 calc R U . . .
C15 C 0.8313(7) -0.0593(6) 0.0916(4) 0.090(2) Uani 1 1 d . . . . .
H15 H 0.8703 -0.0807 0.0298 0.108 Uiso 1 1 calc R U . . .
C16 C 0.7948(7) -0.1315(6) 0.1533(4) 0.094(2) Uani 1 1 d . . . . .
H16 H 0.8103 -0.2024 0.1337 0.112 Uiso 1 1 calc R U . . .
C17 C 0.7349(6) -0.1007(4) 0.2451(4) 0.0722(15) Uani 1 1 d . . . . .
H17 H 0.7072 -0.1497 0.2869 0.087 Uiso 1 1 calc R U . . .
C18 C -0.3378(5) 0.9169(4) 0.8314(3) 0.0513(11) Uani 1 1 d . . . . .
H18 H -0.3959 0.8730 0.8312 0.062 Uiso 1 1 calc R U . . .
C19 C -0.3973(5) 1.0150(4) 0.8791(3) 0.0510(11) Uani 1 1 d . . . . .
H19 H -0.4934 1.0359 0.9107 0.061 Uiso 1 1 calc R U . . .
C20 C -0.3142(5) 1.0828(3) 0.8803(3) 0.0416(10) Uani 1 1 d . . . . .
C21 C -0.1733(5) 1.0483(4) 0.8285(3) 0.0522(12) Uani 1 1 d . . . . .
H21 H -0.1140 1.0922 0.8243 0.063 Uiso 1 1 calc R U . . .
C22 C -0.1226(5) 0.9486(4) 0.7836(3) 0.0520(12) Uani 1 1 d . . . . .
H22 H -0.0275 0.9265 0.7498 0.062 Uiso 1 1 calc R U . . .
C23 C -0.3700(5) 1.1824(3) 0.9388(3) 0.0461(10) Uani 1 1 d . . . . .
H23 H -0.4572 1.1957 0.9826 0.055 Uiso 1 1 calc R U . . .
C24 C -0.3421(4) 1.3381(3) 0.9924(3) 0.0410(10) Uani 1 1 d . . . . .
C25 C -0.2746(5) 1.4174(3) 0.9835(3) 0.0438(10) Uani 1 1 d . . . . .
C26 C -0.4447(5) 1.3562(3) 1.0789(3) 0.0458(10) Uani 1 1 d . . . . .
C27 C -0.1649(5) 1.4363(4) 0.9036(3) 0.0607(13) Uani 1 1 d . . . . .
H27A H -0.2056 1.5013 0.8752 0.091 Uiso 1 1 calc R U . . .
H27B H -0.1327 1.3761 0.8599 0.091 Uiso 1 1 calc R U . . .
H27C H -0.0854 1.4436 0.9239 0.091 Uiso 1 1 calc R U . . .
C28 C -0.2987(6) 1.5810(4) 1.0786(3) 0.0656(14) Uani 1 1 d . . . . .
H28A H -0.2140 1.5863 1.0346 0.098 Uiso 1 1 calc R U . . .
H28B H -0.2848 1.5804 1.1393 0.098 Uiso 1 1 calc R U . . .
H28C H -0.3782 1.6419 1.0743 0.098 Uiso 1 1 calc R U . . .
C29 C -0.4877(4) 1.4777(3) 1.2144(3) 0.0423(10) Uani 1 1 d . . . . .
C30 C -0.4400(5) 1.4058(4) 1.2769(3) 0.0575(12) Uani 1 1 d . . . . .
H30 H -0.3695 1.3406 1.2569 0.069 Uiso 1 1 calc R U . . .
C31 C -0.4980(7) 1.4314(6) 1.3691(4) 0.0783(18) Uani 1 1 d . . . . .
H31 H -0.4673 1.3829 1.4119 0.094 Uiso 1 1 calc R U . . .
C32 C -0.5998(7) 1.5272(7) 1.3982(4) 0.083(2) Uani 1 1 d . . . . .
H32 H -0.6390 1.5434 1.4608 0.099 Uiso 1 1 calc R U . . .
C33 C -0.6453(6) 1.5997(5) 1.3364(4) 0.0784(17) Uani 1 1 d . . . . .
H33 H -0.7136 1.6658 1.3569 0.094 Uiso 1 1 calc R U . . .
C34 C -0.5897(5) 1.5751(4) 1.2433(3) 0.0577(12) Uani 1 1 d . . . . .
H34 H -0.6209 1.6239 1.2008 0.069 Uiso 1 1 calc R U . . .
N1 N 0.0172(4) 0.5550(3) 0.6914(2) 0.0439(8) Uani 1 1 d . . . . .
N2 N 0.4173(4) 0.2199(3) 0.5541(2) 0.0442(8) Uani 1 1 d . . . . .
N3 N 0.7226(4) 0.0139(3) 0.4369(2) 0.0494(9) Uani 1 1 d . . . . .
N4 N 0.6526(4) 0.0389(3) 0.3676(2) 0.0497(9) Uani 1 1 d . . . . .
N5 N -0.2003(4) 0.8816(3) 0.7852(2) 0.0435(8) Uani 1 1 d . . . . .
N6 N -0.2993(4) 1.2507(3) 0.9299(2) 0.0433(8) Uani 1 1 d . . . . .
N7 N -0.4352(4) 1.4485(3) 1.1182(2) 0.0475(9) Uani 1 1 d . . . . .
N8 N -0.3274(4) 1.4822(3) 1.0597(2) 0.0460(9) Uani 1 1 d . . . . .
N9 N -0.0309(5) 0.7003(4) 0.9001(3) 0.0662(12) Uani 1 1 d . . . . .
N10 N 0.0676(5) 0.7674(3) 0.5754(3) 0.0574(10) Uani 1 1 d . . . . .
O1 O -0.0587(4) 0.7617(3) 0.5944(2) 0.0649(9) Uani 1 1 d . . . . .
O2 O 0.1222(5) 0.7605(4) 0.6405(3) 0.1038(15) Uani 1 1 d . . . . .
O3 O 0.1247(4) 0.7801(4) 0.4973(3) 0.1032(15) Uani 1 1 d . . . . .
O4 O -0.1360(5) 0.6819(3) 0.8826(3) 0.0812(12) Uani 1 1 d . . . . .
O5 O 0.0556(5) 0.7202(3) 0.8333(3) 0.0988(14) Uani 1 1 d . . . . .
O6 O -0.0181(5) 0.6947(5) 0.9769(3) 0.1246(19) Uani 1 1 d . . . . .
O7 O -0.2843(3) 0.6894(2) 0.7255(2) 0.0439(7) Uani 1 1 d D . . . .
H7A H -0.328(4) 0.736(3) 0.697(2) 0.066 Uiso 1 1 d D U . . .
H7B H -0.339(3) 0.680(4) 0.7735(17) 0.066 Uiso 1 1 d D U . . .
O8 O 0.4392(4) 0.1528(3) 0.3515(2) 0.0665(10) Uani 1 1 d . . . . .
O9 O -0.5286(3) 1.3054(3) 1.1169(2) 0.0615(9) Uani 1 1 d . . . . .

loop_
_atom_site_aniso_label
_atom_site_aniso_U_11
_atom_site_aniso_U_22
_atom_site_aniso_U_33
_atom_site_aniso_U_23
_atom_site_aniso_U_13
_atom_site_aniso_U_12
Zn1 0.0407(3) 0.0357(3) 0.0380(3) -0.00314(19) -0.0059(2) -0.0109(2)
C1 0.038(2) 0.056(3) 0.061(3) -0.011(2) -0.016(2) -0.007(2)
C2 0.055(3) 0.047(3) 0.060(3) -0.016(2) -0.022(2) -0.006(2)
C3 0.041(2) 0.039(2) 0.042(2) -0.0005(18) -0.0039(19) -0.008(2)
C4 0.037(2) 0.049(3) 0.072(3) -0.011(2) -0.017(2) -0.002(2)
C5 0.046(3) 0.049(3) 0.065(3) -0.016(2) -0.022(2) -0.006(2)
C6 0.051(3) 0.038(3) 0.046(2) -0.0017(19) -0.007(2) -0.009(2)
C7 0.043(2) 0.036(2) 0.043(2) 0.0015(19) -0.0073(19) -0.011(2)
C8 0.047(3) 0.042(3) 0.047(3) 0.007(2) -0.011(2) -0.013(2)
C9 0.044(3) 0.038(3) 0.052(3) 0.002(2) -0.009(2) -0.002(2)
C10 0.063(3) 0.079(4) 0.053(3) 0.006(3) -0.016(2) -0.019(3)
C11 0.044(3) 0.062(3) 0.077(4) 0.005(3) -0.013(3) 0.009(3)
C12 0.038(2) 0.045(3) 0.045(2) 0.002(2) -0.0060(19) -0.003(2)
C13 0.064(3) 0.060(3) 0.068(4) 0.013(3) -0.003(3) -0.009(3)
C14 0.080(4) 0.098(5) 0.066(4) 0.028(4) -0.001(3) -0.013(4)
C15 0.076(4) 0.115(6) 0.052(3) -0.011(4) 0.004(3) -0.005(4)
C16 0.106(5) 0.086(5) 0.074(4) -0.027(4) 0.008(4) -0.029(4)
C17 0.088(4) 0.056(3) 0.061(3) -0.004(3) 0.006(3) -0.024(3)
C18 0.050(3) 0.043(3) 0.059(3) -0.014(2) -0.005(2) -0.016(2)
C19 0.045(3) 0.048(3) 0.053(3) -0.010(2) 0.000(2) -0.013(2)
C20 0.048(3) 0.033(2) 0.042(2) -0.0001(18) -0.010(2) -0.010(2)
C21 0.057(3) 0.040(3) 0.059(3) -0.005(2) -0.004(2) -0.023(2)
C22 0.045(3) 0.047(3) 0.058(3) -0.008(2) 0.003(2) -0.017(2)
C23 0.048(3) 0.040(3) 0.047(3) -0.004(2) -0.007(2) -0.011(2)
C24 0.043(2) 0.036(2) 0.042(2) -0.0004(18) -0.0048(19) -0.013(2)
C25 0.047(3) 0.036(2) 0.042(2) 0.0012(19) -0.003(2) -0.011(2)
C26 0.051(3) 0.040(3) 0.048(3) -0.002(2) -0.009(2) -0.018(2)
C27 0.069(3) 0.059(3) 0.052(3) 0.002(2) 0.001(2) -0.030(3)
C28 0.086(4) 0.056(3) 0.063(3) -0.005(2) -0.007(3) -0.041(3)
C29 0.041(2) 0.043(3) 0.043(2) -0.0059(19) -0.0039(19) -0.018(2)
C30 0.066(3) 0.049(3) 0.066(3) 0.006(2) -0.029(3) -0.020(3)
C31 0.113(5) 0.098(5) 0.056(4) 0.017(3) -0.041(3) -0.065(4)
C32 0.088(5) 0.130(6) 0.041(3) -0.016(4) 0.001(3) -0.060(5)
C33 0.065(4) 0.090(5) 0.068(4) -0.033(3) 0.003(3) -0.019(3)
C34 0.060(3) 0.056(3) 0.053(3) -0.007(2) -0.016(2) -0.007(3)
N1 0.040(2) 0.043(2) 0.046(2) -0.0062(16) -0.0109(16) -0.0072(17)
N2 0.043(2) 0.034(2) 0.049(2) 0.0010(16) -0.0058(17) -0.0067(17)
N3 0.041(2) 0.050(2) 0.049(2) 0.0055(18) -0.0097(17) -0.0028(18)
N4 0.046(2) 0.050(2) 0.042(2) -0.0027(17) -0.0099(17) 0.0018(18)
N5 0.048(2) 0.036(2) 0.043(2) -0.0037(15) -0.0053(17) -0.0109(17)
N6 0.050(2) 0.034(2) 0.0412(19) -0.0037(15) -0.0069(16) -0.0090(17)
N7 0.054(2) 0.047(2) 0.042(2) -0.0072(16) 0.0001(17) -0.0238(19)
N8 0.052(2) 0.039(2) 0.047(2) -0.0015(16) -0.0020(17) -0.0244(18)
N9 0.079(3) 0.063(3) 0.050(3) -0.004(2) -0.019(2) -0.009(3)
N10 0.067(3) 0.048(3) 0.051(2) 0.0006(19) -0.004(2) -0.018(2)
O1 0.054(2) 0.065(2) 0.064(2) 0.0087(17) 0.0022(17) -0.0157(18)
O2 0.128(4) 0.089(3) 0.114(4) -0.004(3) -0.070(3) -0.025(3)
O3 0.084(3) 0.120(4) 0.077(3) 0.020(3) 0.025(2) -0.029(3)
O4 0.117(3) 0.071(3) 0.079(3) 0.022(2) -0.046(2) -0.048(3)
O5 0.086(3) 0.076(3) 0.106(3) -0.006(2) 0.022(3) -0.020(2)
O6 0.115(4) 0.186(5) 0.070(3) -0.016(3) -0.049(3) -0.015(4)
O7 0.0391(17) 0.0427(19) 0.0455(18) 0.0001(13) -0.0042(13) -0.0106(14)
O8 0.061(2) 0.065(2) 0.060(2) -0.0045(17) -0.0251(17) 0.0113(18)
O9 0.066(2) 0.061(2) 0.0564(19) -0.0157(16) 0.0119(16) -0.0387(19)

loop_
_atom_type_symbol
_atom_type_description
_atom_type_scat_dispersion_real
_atom_type_scat_dispersion_imag
_atom_type_scat_source
C C 0.0033 0.0016 'International Tables Vol C Tables 4.2.6.8 and 6.1.1.4'
H H 0.0000 0.0000 'International Tables Vol C Tables 4.2.6.8 and 6.1.1.4'
N N 0.0061 0.0033 'International Tables Vol C Tables 4.2.6.8 and 6.1.1.4'
O O 0.0106 0.0060 'International Tables Vol C Tables 4.2.6.8 and 6.1.1.4'
Zn Zn 0.2839 1.4301 'International Tables Vol C Tables 4.2.6.8 and 6.1.1.4'

loop_
_geom_angle_atom_site_label_1
_geom_angle_atom_site_label_2
_geom_angle_atom_site_label_3
_geom_angle
_geom_angle_site_symmetry_1
_geom_angle_site_symmetry_3
O7 Zn1 N5 95.86(13) . .
O7 Zn1 N1 90.77(12) . .
N5 Zn1 N1 173.33(13) . .
O7 Zn1 O1 90.08(13) . .
N5 Zn1 O1 92.39(13) . .
N1 Zn1 O1 88.28(13) . .
O7 Zn1 O4 94.44(14) . .
N5 Zn1 O4 84.90(14) . .
N1 Zn1 O4 93.92(14) . .
O1 Zn1 O4 174.94(14) . .
O7 Zn1 O5 147.93(13) . .
N5 Zn1 O5 83.52(14) . .
N1 Zn1 O5 90.49(13) . .
O1 Zn1 O5 121.98(14) . .
O4 Zn1 O5 53.51(14) . .
N1 C1 C2 123.4(4) . .
N1 C1 H1 118.3 . .
C2 C1 H1 118.3 . .
C3 C2 C1 119.6(4) . .
C3 C2 H2 120.2 . .
C1 C2 H2 120.2 . .
C2 C3 C4 117.1(4) . .
C2 C3 C6 121.2(4) . .
C4 C3 C6 121.6(4) . .
C5 C4 C3 119.3(4) . .
C5 C4 H4 120.3 . .
C3 C4 H4 120.3 . .
N1 C5 C4 124.1(4) . .
N1 C5 H5 118.0 . .
C4 C5 H5 118.0 . .
N2 C6 C3 121.1(4) . .
N2 C6 H6 119.4 . .
C3 C6 H6 119.4 . .
N2 C7 C8 123.8(4) . .
N2 C7 C9 128.7(4) . .
C8 C7 C9 107.3(4) . .
N3 C8 C7 109.5(4) . .
N3 C8 C10 122.9(4) . .
C7 C8 C10 127.6(4) . .
O8 C9 N4 121.8(4) . .
O8 C9 C7 132.7(4) . .
N4 C9 C7 105.5(4) . .
C8 C10 H10A 109.5 . .
C8 C10 H10B 109.5 . .
H10A C10 H10B 109.5 . .
C8 C10 H10C 109.5 . .
H10A C10 H10C 109.5 . .
H10B C10 H10C 109.5 . .
N3 C11 H11A 109.5 . .
N3 C11 H11B 109.5 . .
H11A C11 H11B 109.5 . .
N3 C11 H11C 109.5 . .
H11A C11 H11C 109.5 . .
H11B C11 H11C 109.5 . .
C13 C12 C17 120.3(5) . .
C13 C12 N4 118.8(4) . .
C17 C12 N4 120.8(4) . .
C12 C13 C14 119.5(6) . .
C12 C13 H13 120.2 . .
C14 C13 H13 120.2 . .
C15 C14 C13 120.3(6) . .
C15 C14 H14 119.9 . .
C13 C14 H14 119.9 . .
C14 C15 C16 120.1(6) . .
C14 C15 H15 119.9 . .
C16 C15 H15 119.9 . .
C15 C16 C17 120.7(6) . .
C15 C16 H16 119.6 . .
C17 C16 H16 119.6 . .
C12 C17 C16 119.0(5) . .
C12 C17 H17 120.5 . .
C16 C17 H17 120.5 . .
N5 C18 C19 123.0(4) . .
N5 C18 H18 118.5 . .
C19 C18 H18 118.5 . .
C18 C19 C20 120.0(4) . .
C18 C19 H19 120.0 . .
C20 C19 H19 120.0 . .
C19 C20 C21 116.8(4) . .
C19 C20 C23 121.3(4) . .
C21 C20 C23 121.8(4) . .
C22 C21 C20 119.1(4) . .
C22 C21 H21 120.4 . .
C20 C21 H21 120.4 . .
N5 C22 C21 124.2(4) . .
N5 C22 H22 117.9 . .
C21 C22 H22 117.9 . .
N6 C23 C20 120.1(4) . .
N6 C23 H23 119.9 . .
C20 C23 H23 119.9 . .
C25 C24 N6 122.9(4) . .
C25 C24 C26 108.0(4) . .
N6 C24 C26 128.7(4) . .
N8 C25 C24 109.0(4) . .
N8 C25 C27 122.7(4) . .
C24 C25 C27 128.2(4) . .
O9 C26 N7 123.3(4) . .
O9 C26 C24 131.1(4) . .
N7 C26 C24 105.5(3) . .
C25 C27 H27A 109.5 . .
C25 C27 H27B 109.5 . .
H27A C27 H27B 109.5 . .
C25 C27 H27C 109.5 . .
H27A C27 H27C 109.5 . .
H27B C27 H27C 109.5 . .
N8 C28 H28A 109.5 . .
N8 C28 H28B 109.5 . .
H28A C28 H28B 109.5 . .
N8 C28 H28C 109.5 . .
H28A C28 H28C 109.5 . .
H28B C28 H28C 109.5 . .
C34 C29 C30 120.8(4) . .
C34 C29 N7 119.6(4) . .
C30 C29 N7 119.5(4) . .
C29 C30 C31 119.2(5) . .
C29 C30 H30 120.4 . .
C31 C30 H30 120.4 . .
C32 C31 C30 120.4(5) . .
C32 C31 H31 119.8 . .
C30 C31 H31 119.8 . .
C31 C32 C33 120.5(5) . .
C31 C32 H32 119.7 . .
C33 C32 H32 119.7 . .
C32 C33 C34 120.0(6) . .
C32 C33 H33 120.0 . .
C34 C33 H33 120.0 . .
C29 C34 C33 119.0(5) . .
C29 C34 H34 120.5 . .
C33 C34 H34 120.5 . .
C1 N1 C5 116.3(4) . .
C1 N1 Zn1 120.4(3) . .
C5 N1 Zn1 122.3(3) . .
C6 N2 C7 120.9(4) . .
C8 N3 N4 108.5(3) . .
C8 N3 C11 128.3(4) . .
N4 N3 C11 122.5(4) . .
C9 N4 N3 109.1(3) . .
C9 N4 C12 125.8(3) . .
N3 N4 C12 124.1(3) . .
C22 N5 C18 116.7(4) . .
C22 N5 Zn1 121.1(3) . .
C18 N5 Zn1 121.3(3) . .
C23 N6 C24 120.4(4) . .
N8 N7 C26 108.5(3) . .
N8 N7 C29 124.0(3) . .
C26 N7 C29 123.7(3) . .
C25 N8 N7 108.9(3) . .
C25 N8 C28 129.0(4) . .
N7 N8 C28 121.6(3) . .
O6 N9 O5 124.9(6) . .
O6 N9 O4 119.9(5) . .
O5 N9 O4 115.1(4) . .
O3 N10 O2 125.0(5) . .
O3 N10 O1 118.9(5) . .
O2 N10 O1 116.0(4) . .
N10 O1 Zn1 105.0(3) . .
N9 O4 Zn1 101.1(3) . .
N9 O5 Zn1 89.9(3) . .
Zn1 O7 H7A 112(3) . .
Zn1 O7 H7B 116(3) . .
H7A O7 H7B 109(3) . .

loop_
_geom_bond_atom_site_label_1
_geom_bond_atom_site_label_2
_geom_bond_distance
_geom_bond_site_symmetry_2
Zn1 O7 2.023(3) .
Zn1 N5 2.127(3) .
Zn1 N1 2.127(3) .
Zn1 O1 2.172(3) .
Zn1 O4 2.188(4) .
Zn1 O5 2.428(5) .
C1 N1 1.330(5) .
C1 C2 1.377(6) .
C1 H1 0.9300 .
C2 C3 1.375(6) .
C2 H2 0.9300 .
C3 C4 1.382(6) .
C3 C6 1.466(6) .
C4 C5 1.365(6) .
C4 H4 0.9300 .
C5 N1 1.333(5) .
C5 H5 0.9300 .
C6 N2 1.275(5) .
C6 H6 0.9300 .
C7 N2 1.377(5) .
C7 C8 1.380(6) .
C7 C9 1.428(6) .
C8 N3 1.334(5) .
C8 C10 1.485(6) .
C9 O8 1.245(5) .
C9 N4 1.378(5) .
C10 H10A 0.9600 .
C10 H10B 0.9600 .
C10 H10C 0.9600 .
C11 N3 1.440(5) .
C11 H11A 0.9600 .
C11 H11B 0.9600 .
C11 H11C 0.9600 .
C12 C13 1.370(6) .
C12 C17 1.371(6) .
C12 N4 1.427(5) .
C13 C14 1.382(8) .
C13 H13 0.9300 .
C14 C15 1.356(9) .
C14 H14 0.9300 .
C15 C16 1.357(9) .
C15 H15 0.9300 .
C16 C17 1.381(7) .
C16 H16 0.9300 .
C17 H17 0.9300 .
C18 N5 1.336(5) .
C18 C19 1.371(6) .
C18 H18 0.9300 .
C19 C20 1.386(6) .
C19 H19 0.9300 .
C20 C21 1.387(6) .
C20 C23 1.467(6) .
C21 C22 1.369(6) .
C21 H21 0.9300 .
C22 N5 1.326(5) .
C22 H22 0.9300 .
C23 N6 1.275(5) .
C23 H23 0.9300 .
C24 C25 1.376(6) .
C24 N6 1.388(5) .
C24 C26 1.421(6) .
C25 N8 1.340(5) .
C25 C27 1.483(6) .
C26 O9 1.240(5) .
C26 N7 1.389(5) .
C27 H27A 0.9600 .
C27 H27B 0.9600 .
C27 H27C 0.9600 .
C28 N8 1.443(5) .
C28 H28A 0.9600 .
C28 H28B 0.9600 .
C28 H28C 0.9600 .
C29 C34 1.373(6) .
C29 C30 1.374(6) .
C29 N7 1.433(5) .
C30 C31 1.375(7) .
C30 H30 0.9300 .
C31 C32 1.357(8) .
C31 H31 0.9300 .
C32 C33 1.366(8) .
C32 H32 0.9300 .
C33 C34 1.382(7) .
C33 H33 0.9300 .
C34 H34 0.9300 .
N3 N4 1.385(5) .
N7 N8 1.386(4) .
N9 O6 1.194(5) .
N9 O5 1.230(5) .
N9 O4 1.246(5) .
N10 O3 1.202(5) .
N10 O2 1.231(5) .
N10 O1 1.260(5) .
O7 H7A 0.821(10) .
O7 H7B 0.820(10) .

loop_
_geom_hbond_atom_site_label_D
_geom_hbond_atom_site_label_H
_geom_hbond_atom_site_label_A
_geom_hbond_distance_DH
_geom_hbond_distance_HA
_geom_hbond_distance_DA
_geom_hbond_angle_DHA
_geom_hbond_site_symmetry_A
O7 H7B O9 0.820(10) 1.818(15) 2.623(4) 167(5) 2_477
O7 H7A O8 0.821(10) 1.801(13) 2.617(4) 172(4) 2_566
C34 H34 N6 0.93 2.64 3.568(6) 175.4 2_487
C28 H28A O4 0.96 2.62 3.414(6) 140.6 1_565
C27 H27C O6 0.96 2.46 3.030(7) 118.1 2_577
C27 H27A O4 0.96 2.64 3.271(6) 123.5 1_565
C23 H23 O9 0.93 2.34 2.984(5) 126.0 .
C22 H22 O2 0.93 2.58 3.286(7) 132.7 .
C17 H17 N2 0.93 2.67 3.551(6) 158.0 2_656
C11 H11C O3 0.96 2.63 3.270(6) 124.7 1_645
C10 H10C O3 0.96 2.52 3.206(7) 128.5 2_666
C10 H10A O8 0.96 2.60 3.436(7) 146.2 2_656
C6 H6 O8 0.93 2.38 3.027(5) 126.3 .
C5 H5 O5 0.93 2.51 3.180(6) 129.6 .
C1 H1 O7 0.93 2.48 3.046(5) 119.6 .

loop_
_geom_torsion_atom_site_label_1
_geom_torsion_atom_site_label_2
_geom_torsion_atom_site_label_3
_geom_torsion_atom_site_label_4
_geom_torsion
_geom_torsion_site_symmetry_1
_geom_torsion_site_symmetry_2
_geom_torsion_site_symmetry_3
_geom_torsion_site_symmetry_4
N1 C1 C2 C3 0.8(7) . . . .
C1 C2 C3 C4 2.8(7) . . . .
C1 C2 C3 C6 -172.7(4) . . . .
C2 C3 C4 C5 -3.2(7) . . . .
C6 C3 C4 C5 172.2(4) . . . .
C3 C4 C5 N1 0.1(7) . . . .
C2 C3 C6 N2 -167.8(4) . . . .
C4 C3 C6 N2 16.9(6) . . . .
N2 C7 C8 N3 -174.8(4) . . . .
C9 C7 C8 N3 0.4(5) . . . .
N2 C7 C8 C10 6.0(7) . . . .
C9 C7 C8 C10 -178.8(4) . . . .
N2 C7 C9 O8 -5.9(8) . . . .
C8 C7 C9 O8 179.2(5) . . . .
N2 C7 C9 N4 174.0(4) . . . .
C8 C7 C9 N4 -0.9(5) . . . .
C17 C12 C13 C14 -0.9(8) . . . .
N4 C12 C13 C14 -177.5(5) . . . .
C12 C13 C14 C15 -0.3(9) . . . .
C13 C14 C15 C16 0.3(10) . . . .
C14 C15 C16 C17 0.9(11) . . . .
C13 C12 C17 C16 2.0(8) . . . .
N4 C12 C17 C16 178.6(5) . . . .
C15 C16 C17 C12 -2.1(10) . . . .
N5 C18 C19 C20 0.5(7) . . . .
C18 C19 C20 C21 2.7(6) . . . .
C18 C19 C20 C23 -173.0(4) . . . .
C19 C20 C21 C22 -3.3(6) . . . .
C23 C20 C21 C22 172.4(4) . . . .
C20 C21 C22 N5 0.8(7) . . . .
C19 C20 C23 N6 -170.6(4) . . . .
C21 C20 C23 N6 14.0(6) . . . .
N6 C24 C25 N8 -171.9(4) . . . .
C26 C24 C25 N8 1.0(5) . . . .
N6 C24 C25 C27 10.4(7) . . . .
C26 C24 C25 C27 -176.6(4) . . . .
C25 C24 C26 O9 -179.0(5) . . . .
N6 C24 C26 O9 -6.5(8) . . . .
C25 C24 C26 N7 0.8(5) . . . .
N6 C24 C26 N7 173.2(4) . . . .
C34 C29 C30 C31 1.4(7) . . . .
N7 C29 C30 C31 -175.7(4) . . . .
C29 C30 C31 C32 -0.8(8) . . . .
C30 C31 C32 C33 -0.6(9) . . . .
C31 C32 C33 C34 1.3(9) . . . .
C30 C29 C34 C33 -0.7(7) . . . .
N7 C29 C34 C33 176.4(4) . . . .
C32 C33 C34 C29 -0.7(8) . . . .
C2 C1 N1 C5 -3.9(7) . . . .
C2 C1 N1 Zn1 164.6(4) . . . .
C4 C5 N1 C1 3.4(7) . . . .
C4 C5 N1 Zn1 -164.8(4) . . . .
C3 C6 N2 C7 -172.6(4) . . . .
C8 C7 N2 C6 -173.2(4) . . . .
C9 C7 N2 C6 12.7(7) . . . .
C7 C8 N3 N4 0.2(5) . . . .
C10 C8 N3 N4 179.5(4) . . . .
C7 C8 N3 C11 171.3(4) . . . .
C10 C8 N3 C11 -9.4(7) . . . .
O8 C9 N4 N3 -179.1(4) . . . .
C7 C9 N4 N3 1.0(5) . . . .
O8 C9 N4 C12 11.6(7) . . . .
C7 C9 N4 C12 -168.3(4) . . . .
C8 N3 N4 C9 -0.8(5) . . . .
C11 N3 N4 C9 -172.5(4) . . . .
C8 N3 N4 C12 168.8(4) . . . .
C11 N3 N4 C12 -3.0(7) . . . .
C13 C12 N4 C9 62.1(6) . . . .
C17 C12 N4 C9 -114.5(6) . . . .
C13 C12 N4 N3 -105.7(5) . . . .
C17 C12 N4 N3 77.7(6) . . . .
C21 C22 N5 C18 2.4(7) . . . .
C21 C22 N5 Zn1 -167.3(4) . . . .
C19 C18 N5 C22 -3.0(7) . . . .
C19 C18 N5 Zn1 166.6(3) . . . .
C20 C23 N6 C24 -171.9(4) . . . .
C25 C24 N6 C23 -176.4(4) . . . .
C26 C24 N6 C23 12.2(7) . . . .
O9 C26 N7 N8 177.5(4) . . . .
C24 C26 N7 N8 -2.3(5) . . . .
O9 C26 N7 C29 18.7(7) . . . .
C24 C26 N7 C29 -161.1(4) . . . .
C34 C29 N7 N8 83.4(5) . . . .
C30 C29 N7 N8 -99.5(5) . . . .
C34 C29 N7 C26 -121.0(5) . . . .
C30 C29 N7 C26 56.2(6) . . . .
C24 C25 N8 N7 -2.5(5) . . . .
C27 C25 N8 N7 175.3(4) . . . .
C24 C25 N8 C28 -174.1(4) . . . .
C27 C25 N8 C28 3.7(8) . . . .
C26 N7 N8 C25 3.0(5) . . . .
C29 N7 N8 C25 161.8(4) . . . .
C26 N7 N8 C28 175.4(4) . . . .
C29 N7 N8 C28 -25.8(6) . . . .
O3 N10 O1 Zn1 172.6(4) . . . .
O2 N10 O1 Zn1 -8.3(5) . . . .
O6 N9 O4 Zn1 175.9(4) . . . .
O5 N9 O4 Zn1 -6.2(5) . . . .
O6 N9 O5 Zn1 -176.7(5) . . . .
O4 N9 O5 Zn1 5.5(4) . . . .
